data_7131727
loop_
_publ_author_name
'Ru, Hua-Yang'
'Wang, Zhao-Yang'
'Liu, Hua-Li'
'Zang, Shuang-Quan'

_publ_section_title
;
 Regulating structural asymmetry <i>via</i> fluorination engineering in
 hybrid lead bromide perovskites.
;
_journal_issue 52
_journal_name_full 'Chemical communications (Cambridge, England)'
_journal_page_first 8111
_journal_page_last 8114
_journal_paper_doi 10.1039/d3cc02098c
_journal_volume 59
_journal_year 2023
_chemical_formula_moiety 'Br4 Pb, 2(C3 H7 F3 N)'
_chemical_formula_sum 'C6 H14 Br4 F6 N2 Pb'
_chemical_formula_weight 755.02
_space_group_crystal_system orthorhombic
_space_group_IT_number 18
_space_group_name_Hall 'P 2bc 2'
_space_group_name_H-M_alt 'P 2 21 21'
_atom_sites_solution_hydrogens geom
_atom_sites_solution_primary iterative
_audit_creation_date 2023-03-16
_audit_creation_method
;
Olex2 1.2
(compiled 2018.05.29 svn.r3508 for OlexSys, GUI svn.r5506)
;
_audit_update_record
;
2023-03-18 deposited with the CCDC.	2023-05-30 downloaded from the CCDC.
;
_cell_angle_alpha 90
_cell_angle_beta 90
_cell_angle_gamma 90
_cell_formula_units_Z 4
_cell_length_a 7.9087(2)
_cell_length_b 8.9042(3)
_cell_length_c 24.2405(8)
_cell_measurement_reflns_used 3869
_cell_measurement_temperature 199.99(10)
_cell_measurement_theta_max 73.3180
_cell_measurement_theta_min 3.6220
_cell_volume 1707.03(9)
_computing_cell_refinement 'CrysAlisPro 1.171.39.27b (Rigaku OD, 2015)'
_computing_data_collection 'CrysAlisPro 1.171.39.27b (Rigaku OD, 2015)'
_computing_data_reduction 'CrysAlisPro 1.171.39.27b (Rigaku OD, 2015)'
_computing_molecular_graphics 'Olex2 (Dolomanov et al., 2009)'
_computing_publication_material 'Olex2 (Dolomanov et al., 2009)'
_computing_structure_refinement 'olex2.refine (Bourhis et al., 2015)'
_computing_structure_solution 'olex2.solve (Bourhis et al., 2015)'
_diffrn_ambient_environment N~2~
_diffrn_ambient_temperature 199.99(10)
_diffrn_detector 'CCD plate'
_diffrn_measured_fraction_theta_full 0.996
_diffrn_measured_fraction_theta_max 0.977
_diffrn_measurement_details
;
List of Runs (angles in degrees, time in seconds):

  # Type    Start    End  Width  t~exp~   \w     \q     \k     \f   Frames
#--------------------------------------------------------------------------
  1  \w    -89.00  29.00   0.50    0.50    --    0.00 -38.00  60.00  236
  2  \w     84.00 181.00   0.50    0.50    --   98.80  45.00-180.00  194
  3  \w     10.00  43.00   0.50    0.50    --   98.80 -82.00-120.00   66
  4  \w     79.00 116.00   0.50    0.50    --   98.80  45.00  60.00   74
  5  \w    156.00 181.00   0.50    0.50    --   98.80  45.00  60.00   50
  6  \w     76.00 188.00   0.50    0.50    --   98.80  45.00 150.00  224
  7  \w     48.00 100.00   0.50    0.50    --   98.80 -61.00-120.00  104
  8  \w     46.00 129.00   0.50    0.50    --   98.80 -82.00-120.00  166
  9  \w     69.00 136.00   0.50    0.50    --   98.80 -82.00 -60.00  134
 10  \w      9.00  42.00   0.50    0.50    --   98.80 -61.00-120.00   66
;
_diffrn_measurement_device 'four-circle diffractometer'
_diffrn_measurement_device_type 'XtaLAB AFC12 (RINC): Kappa single'
_diffrn_measurement_method '\w scans'
_diffrn_orient_matrix_type 'CrysAlisPro convention (1999,Acta A55,543-557)'
_diffrn_orient_matrix_UB_11 -0.0517166000
_diffrn_orient_matrix_UB_12 0.0258416000
_diffrn_orient_matrix_UB_13 -0.1093793000
_diffrn_orient_matrix_UB_21 0.0365941000
_diffrn_orient_matrix_UB_22 0.0576008000
_diffrn_orient_matrix_UB_23 -0.1452909000
_diffrn_orient_matrix_UB_31 0.0048666000
_diffrn_orient_matrix_UB_32 -0.1611744000
_diffrn_orient_matrix_UB_33 -0.0696384000
_diffrn_radiation_monochromator graphite
_diffrn_radiation_probe x-ray
_diffrn_radiation_type CuK\a
_diffrn_radiation_wavelength 1.54184
_diffrn_reflns_av_R_equivalents 0.0724
_diffrn_reflns_av_unetI/netI 0.0840
_diffrn_reflns_Laue_measured_fraction_full 0.996
_diffrn_reflns_Laue_measured_fraction_max 0.977
_diffrn_reflns_limit_h_max 9
_diffrn_reflns_limit_h_min -9
_diffrn_reflns_limit_k_max 10
_diffrn_reflns_limit_k_min -6
_diffrn_reflns_limit_l_max 18
_diffrn_reflns_limit_l_min -30
_diffrn_reflns_number 7425
_diffrn_reflns_point_group_measured_fraction_full 0.986
_diffrn_reflns_point_group_measured_fraction_max 0.953
_diffrn_reflns_theta_full 67.684
_diffrn_reflns_theta_max 73.784
_diffrn_reflns_theta_min 3.647
_diffrn_source 'fine-focus sealed X-ray tube'
_diffrn_source_type 'Enhance (Cu) X-ray Source'
_exptl_absorpt_coefficient_mu 30.669
_exptl_absorpt_correction_T_max 1.00000
_exptl_absorpt_correction_T_min 0.17019
_exptl_absorpt_correction_type multi-scan
_exptl_absorpt_process_details
;
CrysAlisPro 1.171.39.27b (Rigaku Oxford Diffraction, 2015)
Empirical absorption correction using spherical harmonics,
 implemented in SCALE3 ABSPACK scaling algorithm.
;
_exptl_crystal_colour 'clear light colourless'
_exptl_crystal_colour_lustre clear
_exptl_crystal_colour_modifier light
_exptl_crystal_colour_primary colourless
_exptl_crystal_density_diffrn 2.938
_exptl_crystal_description plate
_exptl_crystal_F_000 1360
_exptl_crystal_size_max 0.03
_exptl_crystal_size_mid 0.02
_exptl_crystal_size_min 0.01
_refine_diff_density_max 2.925
_refine_diff_density_min -2.624
_refine_diff_density_rms 0.406
_refine_ls_abs_structure_details
;
 Classical Flack method preferred over Parsons because s.u. lower.
;
_refine_ls_abs_structure_Flack 0.00(2)
_refine_ls_extinction_method none
_refine_ls_goodness_of_fit_ref 1.030
_refine_ls_hydrogen_treatment constr
_refine_ls_matrix_type full
_refine_ls_number_parameters 176
_refine_ls_number_reflns 3291
_refine_ls_number_restraints 0
_refine_ls_restrained_S_all 1.030
_refine_ls_R_factor_all 0.0622
_refine_ls_R_factor_gt 0.0592
_refine_ls_shift/su_max 0.000
_refine_ls_shift/su_mean 0.000
_refine_ls_structure_factor_coef Fsqd
_refine_ls_weighting_details 'w=1/[\s^2^(Fo^2^)+(0.1044P)^2^] where P=(Fo^2^+2Fc^2^)/3'
_refine_ls_weighting_scheme calc
_refine_ls_wR_factor_gt 0.1555
_refine_ls_wR_factor_ref 0.1587
_reflns_Friedel_coverage 0.679
_reflns_Friedel_fraction_full 0.974
_reflns_Friedel_fraction_max 0.920
_reflns_number_gt 2961
_reflns_number_total 3291
_reflns_threshold_expression 'I > 2\s(I)'
_cod_data_source_file d3cc02098c2.cif
_cod_data_source_block hy_CCDC1
_cod_depositor_comments 'Adding full bibliography for 7131726--7131728.cif.'
_cod_database_code 7131727
_shelx_shelxl_version_number 2016/4
_shelx_space_group_comment
;
The symmetry employed for this shelxl refinement is uniquely defined
by the following loop, which should always be used as a source of
symmetry information in preference to the above space-group names.
They are only intended as comments.
;
_reflns_odcompleteness_completeness 99.61
_reflns_odcompleteness_iscentric 1
_reflns_odcompleteness_theta 66.97
_olex2_refinement_description
;
1. Fixed Uiso
 At 1.2 times of:
  All C(H) groups, All N(H,H,H) groups
 At 1.5 times of:
  All C(H,H,H) groups
2.a Ternary CH refined with riding coordinates:
 C5(H5), C9(H9)
2.b Idealised Me refined as rotating group:
 N1(H1a,H1b,H1c), N3(H3a,H3b,H3c), C13(H13a,H13b,H13c), C15(H15a,H15b,H15c)
;
_olex2_submission_special_instructions 'No special instructions were received'
_oxdiff_exptl_absorpt_empirical_details
;
Empirical correction (ABSPACK) includes:
- Absorption correction using spherical harmonics
- Frame scaling
;
_oxdiff_exptl_absorpt_empirical_full_max 3.040
_oxdiff_exptl_absorpt_empirical_full_min 0.332

loop_
_space_group_symop_operation_xyz
'x, y, z'
'-x, -y+1/2, z+1/2'
'x, -y, -z'
'-x, y+1/2, -z+1/2'

loop_
_atom_site_label
_atom_site_type_symbol
_atom_site_fract_x
_atom_site_fract_y
_atom_site_fract_z
_atom_site_U_iso_or_equiv
_atom_site_adp_type
_atom_site_occupancy
_atom_site_site_symmetry_order
_atom_site_calc_flag
_atom_site_refinement_flags_posn
_atom_site_refinement_flags_adp
_atom_site_refinement_flags_occupancy
_atom_site_disorder_assembly
_atom_site_disorder_group
Pb1 Pb 0.25610(6) 0.84172(6) 0.25099(3) 0.0226(3) Uani 1 1 d . . . . .
Br2 Br 0.42316(18) 1.16627(19) 0.24991(8) 0.0310(4) Uani 1 1 d . . . . .
Br3 Br 0.2155(2) 0.8762(2) 0.37398(9) 0.0297(5) Uani 1 1 d . . . . .
Br4 Br 0.2333(2) 0.84798(18) 0.12973(8) 0.0289(4) Uani 1 1 d . . . . .
Br5 Br 0.05308(18) 0.5590(2) 0.25198(9) 0.0332(4) Uani 1 1 d . . . . .
N1 N 0.1701(18) 1.2137(16) 0.1382(6) 0.032(3) Uani 1 1 d . . . . .
H1A H 0.068077 1.235228 0.124916 0.039 Uiso 1 1 calc GR . . . .
H1B H 0.176931 1.244423 0.173103 0.039 Uiso 1 1 calc GR . . . .
H1C H 0.186802 1.114892 0.136765 0.039 Uiso 1 1 calc GR . . . .
F2 F 0.3510(13) 1.5038(12) 0.3548(4) 0.037(2) Uani 1 1 d . . . . .
N3 N 0.1692(16) 1.2397(17) 0.3585(6) 0.027(3) Uani 1 1 d . . . . .
H3A H 0.194896 1.292661 0.328485 0.032 Uiso 1 1 calc GR . . . .
H3B H 0.061627 1.255790 0.367481 0.032 Uiso 1 1 calc GR . . . .
H3C H 0.184648 1.142424 0.351681 0.032 Uiso 1 1 calc GR . . . .
F4 F 0.4039(13) 1.5058(14) 0.4419(5) 0.046(3) Uani 1 1 d . . . . .
C5 C 0.2811(19) 1.287(2) 0.4052(7) 0.026(3) Uani 1 1 d . . . . .
H5 H 0.393661 1.243223 0.400295 0.031 Uiso 1 1 calc R . . . .
F6 F 0.239(2) 1.1310(14) 0.0305(6) 0.069(4) Uani 1 1 d . . . . .
F7 F 0.1305(14) 1.3535(16) 0.0288(5) 0.056(4) Uani 1 1 d . . . . .
C8 C 0.267(2) 1.273(2) 0.0434(8) 0.032(4) Uani 1 1 d . . . . .
C9 C 0.304(2) 1.2929(19) 0.1040(7) 0.026(4) Uani 1 1 d . . . . .
H9 H 0.412671 1.244339 0.111693 0.031 Uiso 1 1 calc R . . . .
F10 F 0.3967(15) 1.3195(18) 0.0136(5) 0.060(4) Uani 1 1 d . . . . .
F12 F 0.1455(13) 1.5221(12) 0.4143(6) 0.048(3) Uani 1 1 d . . . . .
C13 C 0.206(3) 1.233(2) 0.4593(9) 0.048(5) Uani 1 1 d . . . . .
H13A H 0.096859 1.277208 0.464477 0.072 Uiso 1 1 calc GR . . . .
H13B H 0.279231 1.261834 0.489179 0.072 Uiso 1 1 calc GR . . . .
H13C H 0.195941 1.125582 0.458535 0.072 Uiso 1 1 calc GR . . . .
C15 C 0.319(2) 1.456(2) 0.1209(10) 0.046(5) Uani 1 1 d . . . . .
H15A H 0.237311 1.514463 0.101068 0.068 Uiso 1 1 calc GR . . . .
H15B H 0.430687 1.491549 0.112518 0.068 Uiso 1 1 calc GR . . . .
H15C H 0.298791 1.464876 0.159790 0.068 Uiso 1 1 calc GR . . . .
C17 C 0.295(2) 1.457(2) 0.4046(8) 0.036(4) Uani 1 1 d . . . . .

loop_
_atom_site_aniso_label
_atom_site_aniso_U_11
_atom_site_aniso_U_22
_atom_site_aniso_U_33
_atom_site_aniso_U_23
_atom_site_aniso_U_13
_atom_site_aniso_U_12
Pb1 0.0178(4) 0.0195(4) 0.0305(4) -0.0004(3) 0.0000(4) 0.00072(18)
Br2 0.0208(7) 0.0365(10) 0.0358(9) -0.0023(10) 0.0011(8) -0.0070(6)
Br3 0.0292(10) 0.0214(9) 0.0385(10) 0.0014(8) -0.0043(8) -0.0016(6)
Br4 0.0279(9) 0.0226(9) 0.0362(10) 0.0008(7) 0.0047(8) 0.0015(7)
Br5 0.0239(7) 0.0359(10) 0.0397(9) -0.0001(10) 0.0004(10) -0.0096(6)
N1 0.043(8) 0.017(7) 0.036(8) 0.000(6) -0.001(7) 0.000(6)
F2 0.046(6) 0.029(6) 0.036(6) 0.007(5) 0.003(5) -0.011(5)
N3 0.026(7) 0.026(8) 0.030(7) 0.003(6) 0.002(6) 0.004(6)
F4 0.042(6) 0.052(7) 0.044(6) -0.014(6) 0.001(5) -0.018(5)
C5 0.018(7) 0.028(9) 0.030(8) -0.006(7) -0.001(6) -0.002(6)
F6 0.130(13) 0.038(7) 0.039(7) -0.013(5) -0.013(8) -0.008(8)
F7 0.048(6) 0.074(10) 0.047(7) 0.012(7) -0.020(6) 0.006(6)
C8 0.045(10) 0.021(8) 0.031(9) 0.005(7) 0.001(8) 0.006(8)
C9 0.027(8) 0.013(8) 0.038(9) -0.008(7) 0.007(7) -0.003(6)
F10 0.066(7) 0.067(9) 0.046(7) 0.012(7) 0.022(7) 0.005(8)
F12 0.031(5) 0.027(6) 0.085(9) -0.009(6) 0.011(6) 0.003(4)
C13 0.069(14) 0.026(11) 0.050(12) 0.005(9) -0.005(11) -0.009(10)
C15 0.032(10) 0.034(11) 0.071(15) -0.007(11) -0.003(11) -0.007(8)
C17 0.027(8) 0.039(11) 0.040(10) -0.002(9) 0.015(8) -0.002(8)

loop_
_atom_type_symbol
_atom_type_description
_atom_type_scat_dispersion_real
_atom_type_scat_dispersion_imag
_atom_type_scat_source
C C 0.0181 0.0091 'International Tables Vol C Tables 4.2.6.8 and 6.1.1.4'
H H 0.0000 0.0000 'International Tables Vol C Tables 4.2.6.8 and 6.1.1.4'
Br Br -0.6763 1.2805 'International Tables Vol C Tables 4.2.6.8 and 6.1.1.4'
F F 0.0727 0.0534 'International Tables Vol C Tables 4.2.6.8 and 6.1.1.4'
N N 0.0311 0.0180 'International Tables Vol C Tables 4.2.6.8 and 6.1.1.4'
Pb Pb -4.0753 8.5060 'International Tables Vol C Tables 4.2.6.8 and 6.1.1.4'

loop_
_geom_angle_atom_site_label_1
_geom_angle_atom_site_label_2
_geom_angle_atom_site_label_3
_geom_angle
_geom_angle_site_symmetry_1
_geom_angle_site_symmetry_3
_geom_angle_publ_flag
Br2 Pb1 Br2 97.05(2) 4_645 . ?
Br2 Pb1 Br3 98.70(5) 4_645 . ?
Br2 Pb1 Br5 90.90(5) 4_645 . ?
Br2 Pb1 Br5 173.06(5) 4_645 4 ?
Br3 Pb1 Br2 87.70(5) . . ?
Br3 Pb1 Br5 82.89(6) . 4 ?
Br4 Pb1 Br2 93.14(5) . 4_645 ?
Br4 Pb1 Br2 90.00(5) . . ?
Br4 Pb1 Br3 168.13(6) . . ?
Br4 Pb1 Br5 89.48(5) . . ?
Br4 Pb1 Br5 85.25(6) . 4 ?
Br5 Pb1 Br2 172.05(5) . . ?
Br5 Pb1 Br2 76.22(4) 4 . ?
Br5 Pb1 Br3 91.18(6) . . ?
Br5 Pb1 Br5 95.830(16) . 4 ?
Pb1 Br2 Pb1 146.20(6) 4_655 . ?
Pb1 Br5 Pb1 160.79(7) . 4_545 ?
N3 C5 C13 109.5(14) . . ?
N3 C5 C17 108.5(14) . . ?
C17 C5 C13 110.7(15) . . ?
F6 C8 F7 108.2(17) . . ?
F6 C8 C9 112.1(14) . . ?
F7 C8 C9 110.4(15) . . ?
F10 C8 F6 107.6(17) . . ?
F10 C8 F7 108.1(14) . . ?
F10 C8 C9 110.2(15) . . ?
C8 C9 N1 110.0(14) . . ?
C8 C9 C15 113.1(16) . . ?
C15 C9 N1 110.7(14) . . ?
F2 C17 C5 109.8(15) . . ?
F4 C17 F2 107.2(14) . . ?
F4 C17 C5 111.5(17) . . ?
F4 C17 F12 108.3(15) . . ?
F12 C17 F2 108.3(18) . . ?
F12 C17 C5 111.6(15) . . ?

loop_
_geom_bond_atom_site_label_1
_geom_bond_atom_site_label_2
_geom_bond_distance
_geom_bond_site_symmetry_2
_geom_bond_publ_flag
Pb1 Br2 3.1776(17) . ?
Pb1 Br2 2.9793(15) 4_645 ?
Pb1 Br3 3.014(2) . ?
Pb1 Br4 2.945(2) . ?
Pb1 Br5 3.1186(15) 4 ?
Pb1 Br5 2.9862(17) . ?
Br2 Pb1 2.9792(15) 4_655 ?
Br5 Pb1 3.1187(15) 4_545 ?
N1 C9 1.52(2) . ?
F2 C17 1.35(2) . ?
N3 C5 1.50(2) . ?
F4 C17 1.32(2) . ?
C5 C13 1.52(3) . ?
C5 C17 1.52(3) . ?
F6 C8 1.32(2) . ?
F7 C8 1.35(2) . ?
C8 C9 1.51(2) . ?
C8 F10 1.32(2) . ?
C9 C15 1.51(3) . ?
F12 C17 1.34(2) . ?
